data_4317606
loop_
_publ_author_name
'Dmitry V. Fomitchev'
'Craig C. McLauchlan'
'R. H. Holm'

_publ_contact_author
;
        R.H. Holm
        Department of Chemistry and Chemical Biology
        Harvard University
        Cambridge, MA 02138
        USA
;
_publ_contact_author_email holm@chemistry.harvard.edu
_publ_contact_author_fax '+1 (617) 496-9289'
_publ_contact_author_phone '+1 (617) 495-0853'
_publ_section_title
;
 Heterometal Cubane-Type MFe3S4 Clusters (M = Mo, V) Trigonally
 Symmetrized with Hydrotris(pyrazolyl)borate(1-) and
 Tris(pyrazolyl)methanesulfonate(1-) Capping Ligands
;
_journal_name_full 'Inorganic Chemistry'
_journal_page_first 958
_journal_page_last 966
_journal_paper_doi 10.1021/ic011106d
_journal_volume 41
_journal_year 2002
_chemical_formula_moiety '(C16 H24 Fe3 N6 O3 S8 V) (C4 H12 N)2'
_chemical_formula_sum 'C24 H48 Fe3 N8 O3 S8 V'
_chemical_formula_weight 971.67
_chemical_name_systematic
;

  ?

;
_space_group_IT_number 18
_symmetry_cell_setting orthorhombic
_symmetry_space_group_name_Hall 'P 2 2ab'
_symmetry_space_group_name_H-M 'P 21 21 2'
_atom_sites_solution_hydrogens geom
_atom_sites_solution_primary direct
_atom_sites_solution_secondary difmap
_audit_creation_method SHELXL-97
_cell_angle_alpha 90.00
_cell_angle_beta 90.00
_cell_angle_gamma 90.00
_cell_formula_units_Z 4
_cell_length_a 19.5532(8)
_cell_length_b 20.4057(8)
_cell_length_c 10.2203(4)
_cell_measurement_temperature 213(2)
_cell_volume 4077.9(3)
_computing_cell_refinement 'SMART, Version 5.618 (Bruker AXS, 2000)'
_computing_data_collection 'SMART, Version 5.618 (Bruker AXS, 2000)'
_computing_data_reduction 'SAINT+, Version 6.02 (Bruker AXS, 1999)'
_computing_molecular_graphics SHELXTL
_computing_publication_material 'SHELXL-97 (Sheldrick, 1997)'
_computing_structure_refinement 'SHELXL-97 (Sheldrick, 1997)'
_computing_structure_solution 'SHELXS-97 (Sheldrick, 1990)'
_diffrn_ambient_temperature 213(2)
_diffrn_measured_fraction_theta_full 0.991
_diffrn_measured_fraction_theta_max 0.991
_diffrn_measurement_device_type 'Bruker SMART CCD area detector system'
_diffrn_measurement_method '\o, 0.3 deg/frame'
_diffrn_radiation_monochromator graphite
_diffrn_radiation_source 'fine-focus sealed tube'
_diffrn_radiation_type MoK\a
_diffrn_radiation_wavelength 0.71073
_diffrn_reflns_av_R_equivalents 0.0449
_diffrn_reflns_av_sigmaI/netI 0.0668
_diffrn_reflns_limit_h_max 17
_diffrn_reflns_limit_h_min -26
_diffrn_reflns_limit_k_max 25
_diffrn_reflns_limit_k_min -26
_diffrn_reflns_limit_l_max 13
_diffrn_reflns_limit_l_min -13
_diffrn_reflns_number 27253
_diffrn_reflns_theta_full 28.29
_diffrn_reflns_theta_max 28.29
_diffrn_reflns_theta_min 1.44
_diffrn_standards_decay_% '< 2'
_exptl_absorpt_coefficient_mu 1.715
_exptl_absorpt_correction_T_max 0.817
_exptl_absorpt_correction_T_min 1.0
_exptl_absorpt_correction_type empirical
_exptl_absorpt_process_details 'performed in SADABS'
_exptl_crystal_colour black
_exptl_crystal_density_diffrn 1.583
_exptl_crystal_density_method 'not measured'
_exptl_crystal_description block
_exptl_crystal_F_000 2004
_exptl_crystal_size_max 0.250
_exptl_crystal_size_mid 0.120
_exptl_crystal_size_min 0.120
_refine_diff_density_max 0.590
_refine_diff_density_min -0.277
_refine_diff_density_rms 0.079
_refine_ls_abs_structure_details 'Flack H D (1983), Acta Cryst. A39, 876-881'
_refine_ls_abs_structure_Flack 0.017(13)
_refine_ls_extinction_method none
_refine_ls_goodness_of_fit_ref 0.925
_refine_ls_hydrogen_treatment riding
_refine_ls_matrix_type full
_refine_ls_number_parameters 424
_refine_ls_number_reflns 9842
_refine_ls_number_restraints 0
_refine_ls_restrained_S_all 0.925
_refine_ls_R_factor_all 0.0730
_refine_ls_R_factor_gt 0.0427
_refine_ls_shift/su_max 0.001
_refine_ls_shift/su_mean 0.000
_refine_ls_structure_factor_coef Fsqd
_refine_ls_weighting_details
; calc

  1/[\s^2^(Fo^2^)+(0.0392Fo^2^)^2^]

;
_refine_ls_weighting_scheme calc
_refine_ls_wR_factor_gt 0.0771
_refine_ls_wR_factor_ref 0.0856
_reflns_number_gt 6946
_reflns_number_total 9842
_reflns_threshold_expression >2sigma(I)
_cod_data_source_file ic011106d_7.cif
_cod_data_source_block '[Me4N]2[9]'
_cod_database_code 4317606

loop_
_symmetry_equiv_pos_as_xyz
'x, y, z'
'-x, -y, z'
'-x+1/2, y+1/2, -z'
'x+1/2, -y+1/2, -z'

loop_
_atom_site_label
_atom_site_type_symbol
_atom_site_fract_x
_atom_site_fract_y
_atom_site_fract_z
_atom_site_U_iso_or_equiv
_atom_site_adp_type
_atom_site_occupancy
_atom_site_symmetry_multiplicity
_atom_site_calc_flag
_atom_site_refinement_flags
_atom_site_disorder_assembly
_atom_site_disorder_group
V1 V 0.78039(3) 0.20802(3) -0.03326(6) 0.02796(15) Uani 1 1 d . . .
Fe1 Fe 0.68834(3) 0.22594(3) 0.16548(5) 0.03377(14) Uani 1 1 d . . .
Fe2 Fe 0.80715(3) 0.29594(3) 0.16349(5) 0.03536(14) Uani 1 1 d . . .
Fe3 Fe 0.70688(3) 0.32402(3) -0.01252(5) 0.03274(14) Uani 1 1 d . . .
S1 S 0.79613(6) 0.18564(5) 0.18823(9) 0.0349(2) Uani 1 1 d . . .
S2 S 0.82093(5) 0.31560(5) -0.05278(10) 0.0350(2) Uani 1 1 d . . .
S3 S 0.66250(5) 0.22304(5) -0.04943(9) 0.0337(2) Uani 1 1 d . . .
S4 S 0.69928(6) 0.33601(5) 0.20856(9) 0.0389(3) Uani 1 1 d . . .
S5 S 0.88566(6) 0.03290(5) -0.34752(11) 0.0418(3) Uani 1 1 d . . .
S6 S 0.61558(7) 0.16335(6) 0.28816(12) 0.0504(3) Uani 1 1 d . . .
S7 S 0.89783(7) 0.33221(7) 0.28554(13) 0.0587(3) Uani 1 1 d . . .
S8 S 0.65920(7) 0.39429(6) -0.15808(11) 0.0504(3) Uani 1 1 d . . .
N1 N 0.76079(16) 0.10379(16) -0.0640(3) 0.0321(8) Uani 1 1 d . . .
N2 N 0.88411(17) 0.17382(16) -0.0671(3) 0.0331(8) Uani 1 1 d . . .
N3 N 0.78458(17) 0.19957(15) -0.2451(3) 0.0331(8) Uani 1 1 d . . .
N4 N 0.79440(16) 0.06618(15) -0.1534(3) 0.0325(7) Uani 1 1 d . . .
N5 N 0.90089(16) 0.12497(15) -0.1524(3) 0.0315(7) Uani 1 1 d . . .
N6 N 0.81568(16) 0.14949(14) -0.3108(3) 0.0307(7) Uani 1 1 d . . .
N7 N 1.03373(19) 0.19021(19) 0.4370(3) 0.0463(9) Uani 1 1 d . . .
N8 N 0.6800(2) -0.0331(2) -0.5844(4) 0.0716(13) Uani 1 1 d . . .
O1 O 0.91283(17) -0.01432(14) -0.2579(3) 0.0494(8) Uani 1 1 d . . .
O2 O 0.93457(16) 0.06986(15) -0.4204(3) 0.0493(8) Uani 1 1 d . . .
O3 O 0.82716(16) 0.01143(15) -0.4224(3) 0.0512(8) Uani 1 1 d . . .
C1 C 0.7148(2) 0.06504(19) -0.0097(4) 0.0400(10) Uani 1 1 d . . .
H1A H 0.6843 0.0778 0.0567 0.048 Uiso 1 1 calc R . .
C2 C 0.7176(2) 0.0031(2) -0.0643(4) 0.0474(12) Uani 1 1 d . . .
H2A H 0.6898 -0.0330 -0.0436 0.057 Uiso 1 1 calc R . .
C3 C 0.7688(2) 0.00498(19) -0.1536(4) 0.0384(10) Uani 1 1 d . . .
H3A H 0.7837 -0.0300 -0.2061 0.046 Uiso 1 1 calc R . .
C4 C 0.9424(2) 0.1929(2) -0.0147(4) 0.0377(10) Uani 1 1 d . . .
H4A H 0.9465 0.2261 0.0485 0.045 Uiso 1 1 calc R . .
C5 C 0.9970(2) 0.1575(2) -0.0647(4) 0.0473(12) Uani 1 1 d . . .
H5A H 1.0435 0.1624 -0.0435 0.057 Uiso 1 1 calc R . .
C6 C 0.9693(2) 0.1143(2) -0.1503(4) 0.0418(11) Uani 1 1 d . . .
H6A H 0.9932 0.0827 -0.1993 0.050 Uiso 1 1 calc R . .
C7 C 0.7608(2) 0.2386(2) -0.3383(4) 0.0396(10) Uani 1 1 d . . .
H7A H 0.7370 0.2777 -0.3217 0.048 Uiso 1 1 calc R . .
C8 C 0.7748(2) 0.2154(2) -0.4623(4) 0.0455(11) Uani 1 1 d . . .
H8A H 0.7627 0.2345 -0.5427 0.055 Uiso 1 1 calc R . .
C9 C 0.8098(2) 0.1588(2) -0.4426(4) 0.0426(11) Uani 1 1 d . . .
H9A H 0.8270 0.1310 -0.5081 0.051 Uiso 1 1 calc R . .
C10 C 0.8471(2) 0.09626(19) -0.2346(4) 0.0317(9) Uani 1 1 d . . .
C11 C 0.5353(3) 0.1606(3) 0.1997(6) 0.0824(19) Uani 1 1 d . . .
H11A H 0.4981 0.1710 0.2606 0.099 Uiso 1 1 calc R . .
H11B H 0.5359 0.1946 0.1321 0.099 Uiso 1 1 calc R . .
C12 C 0.5204(4) 0.0971(5) 0.1372(8) 0.149(4) Uani 1 1 d . . .
H12A H 0.4768 0.0996 0.0921 0.223 Uiso 1 1 calc R . .
H12B H 0.5183 0.0631 0.2034 0.223 Uiso 1 1 calc R . .
H12C H 0.5562 0.0868 0.0748 0.223 Uiso 1 1 calc R . .
C13 C 0.9423(4) 0.3937(4) 0.1925(8) 0.116(3) Uani 1 1 d . . .
H13A H 0.9434 0.3797 0.1008 0.140 Uiso 1 1 calc R . .
H13B H 0.9156 0.4344 0.1964 0.140 Uiso 1 1 calc R . .
C14 C 1.0120(4) 0.4083(4) 0.2335(9) 0.151(4) Uani 1 1 d . . .
H14A H 1.0311 0.4419 0.1772 0.226 Uiso 1 1 calc R . .
H14B H 1.0396 0.3689 0.2274 0.226 Uiso 1 1 calc R . .
H14C H 1.0118 0.4238 0.3232 0.226 Uiso 1 1 calc R . .
C15 C 0.6128(3) 0.4600(3) -0.0869(6) 0.0775(18) Uani 1 1 d . . .
H15A H 0.5680 0.4431 -0.0601 0.093 Uiso 1 1 calc R . .
H15B H 0.6369 0.4734 -0.0072 0.093 Uiso 1 1 calc R . .
C16 C 0.6016(3) 0.5171(3) -0.1639(6) 0.090(2) Uani 1 1 d . . .
H16A H 0.5758 0.5488 -0.1135 0.136 Uiso 1 1 calc R . .
H16B H 0.5761 0.5054 -0.2420 0.136 Uiso 1 1 calc R . .
H16C H 0.6453 0.5358 -0.1889 0.136 Uiso 1 1 calc R . .
C17 C 1.0804(3) 0.1405(3) 0.4959(5) 0.0651(15) Uani 1 1 d . . .
H17A H 1.1082 0.1210 0.4277 0.098 Uiso 1 1 calc R . .
H17B H 1.0535 0.1067 0.5383 0.098 Uiso 1 1 calc R . .
H17C H 1.1097 0.1615 0.5598 0.098 Uiso 1 1 calc R . .
C18 C 0.9898(3) 0.2212(3) 0.5405(4) 0.0601(14) Uani 1 1 d . . .
H18A H 0.9637 0.1875 0.5849 0.090 Uiso 1 1 calc R . .
H18B H 0.9588 0.2523 0.5001 0.090 Uiso 1 1 calc R . .
H18C H 1.0187 0.2437 0.6032 0.090 Uiso 1 1 calc R . .
C19 C 0.9897(2) 0.1579(3) 0.3365(4) 0.0588(14) Uani 1 1 d . . .
H19A H 1.0184 0.1384 0.2696 0.088 Uiso 1 1 calc R . .
H19B H 0.9599 0.1902 0.2969 0.088 Uiso 1 1 calc R . .
H19C H 0.9624 0.1240 0.3777 0.088 Uiso 1 1 calc R . .
C20 C 1.0736(3) 0.2438(3) 0.3710(5) 0.0716(16) Uani 1 1 d . . .
H20A H 1.1020 0.2251 0.3028 0.107 Uiso 1 1 calc R . .
H20B H 1.1023 0.2657 0.4349 0.107 Uiso 1 1 calc R . .
H20C H 1.0421 0.2752 0.3328 0.107 Uiso 1 1 calc R . .
C21 C 0.6584(3) 0.0075(3) -0.4706(6) 0.096(2) Uani 1 1 d . . .
H21A H 0.6319 0.0446 -0.5012 0.144 Uiso 1 1 calc R . .
H21B H 0.6985 0.0230 -0.4243 0.144 Uiso 1 1 calc R . .
H21C H 0.6306 -0.0189 -0.4121 0.144 Uiso 1 1 calc R . .
C22 C 0.7239(3) 0.0093(3) -0.6718(5) 0.087(2) Uani 1 1 d . . .
H22A H 0.6973 0.0465 -0.7021 0.130 Uiso 1 1 calc R . .
H22B H 0.7392 -0.0161 -0.7464 0.130 Uiso 1 1 calc R . .
H22C H 0.7632 0.0249 -0.6230 0.130 Uiso 1 1 calc R . .
C23 C 0.7203(3) -0.0902(3) -0.5396(5) 0.0815(19) Uani 1 1 d . . .
H23A H 0.6922 -0.1175 -0.4835 0.122 Uiso 1 1 calc R . .
H23B H 0.7599 -0.0751 -0.4911 0.122 Uiso 1 1 calc R . .
H23C H 0.7352 -0.1154 -0.6147 0.122 Uiso 1 1 calc R . .
C24 C 0.6192(4) -0.0558(5) -0.6585(9) 0.171(4) Uani 1 1 d . . .
H24A H 0.5932 -0.0182 -0.6883 0.257 Uiso 1 1 calc R . .
H24B H 0.5908 -0.0827 -0.6023 0.257 Uiso 1 1 calc R . .
H24C H 0.6340 -0.0813 -0.7334 0.257 Uiso 1 1 calc R . .

loop_
_atom_site_aniso_label
_atom_site_aniso_U_11
_atom_site_aniso_U_22
_atom_site_aniso_U_33
_atom_site_aniso_U_23
_atom_site_aniso_U_13
_atom_site_aniso_U_12
V1 0.0336(4) 0.0260(4) 0.0242(3) -0.0004(3) -0.0003(3) 0.0054(3)
Fe1 0.0425(4) 0.0294(3) 0.0294(3) -0.0001(2) 0.0033(3) 0.0039(3)
Fe2 0.0423(4) 0.0329(3) 0.0309(3) -0.0046(3) -0.0016(3) 0.0045(3)
Fe3 0.0393(4) 0.0282(3) 0.0307(3) 0.0013(2) 0.0013(3) 0.0065(2)
S1 0.0442(6) 0.0335(6) 0.0269(5) 0.0014(4) -0.0022(5) 0.0081(5)
S2 0.0393(6) 0.0291(5) 0.0367(5) 0.0005(4) 0.0031(5) 0.0033(4)
S3 0.0362(6) 0.0320(6) 0.0330(5) 0.0001(4) -0.0012(5) 0.0038(4)
S4 0.0498(7) 0.0314(5) 0.0354(5) -0.0055(4) 0.0062(5) 0.0053(5)
S5 0.0499(7) 0.0347(6) 0.0409(6) -0.0066(5) 0.0096(6) 0.0092(5)
S6 0.0513(8) 0.0464(7) 0.0534(7) 0.0076(6) 0.0118(6) -0.0005(6)
S7 0.0522(8) 0.0669(9) 0.0569(8) -0.0099(7) -0.0144(6) -0.0027(7)
S8 0.0743(9) 0.0400(7) 0.0368(6) 0.0023(5) -0.0036(6) 0.0218(6)
N1 0.039(2) 0.0299(19) 0.0273(17) -0.0025(14) 0.0041(15) 0.0062(15)
N2 0.033(2) 0.0352(19) 0.0305(17) -0.0018(15) -0.0033(15) 0.0048(16)
N3 0.042(2) 0.0305(18) 0.0265(15) 0.0013(14) 0.0025(16) 0.0074(15)
N4 0.036(2) 0.0284(18) 0.0330(16) 0.0012(14) 0.0019(16) 0.0037(14)
N5 0.0306(19) 0.0309(18) 0.0328(17) 0.0002(15) 0.0004(16) 0.0044(14)
N6 0.037(2) 0.0283(18) 0.0272(16) 0.0000(13) 0.0025(15) 0.0032(14)
N7 0.043(2) 0.055(3) 0.040(2) 0.0050(18) -0.0008(18) -0.0014(18)
N8 0.075(4) 0.081(4) 0.059(3) -0.006(3) -0.004(3) 0.010(3)
O1 0.060(2) 0.0344(17) 0.0535(19) 0.0025(15) 0.0075(16) 0.0188(15)
O2 0.059(2) 0.0470(19) 0.0420(17) -0.0009(15) 0.0220(16) 0.0065(16)
O3 0.064(2) 0.0473(19) 0.0418(17) -0.0140(15) -0.0007(16) 0.0033(16)
C1 0.043(3) 0.031(2) 0.045(2) 0.0043(19) 0.011(2) 0.0007(18)
C2 0.054(3) 0.035(3) 0.053(3) 0.004(2) 0.009(2) -0.005(2)
C3 0.053(3) 0.023(2) 0.040(2) -0.0014(19) 0.003(2) 0.0002(18)
C4 0.036(2) 0.035(2) 0.042(2) -0.0019(19) -0.008(2) 0.0003(17)
C5 0.037(3) 0.056(3) 0.049(3) 0.000(2) -0.005(2) 0.006(2)
C6 0.033(3) 0.046(3) 0.046(3) 0.003(2) 0.004(2) 0.011(2)
C7 0.045(3) 0.036(2) 0.038(2) 0.007(2) -0.003(2) 0.0102(18)
C8 0.061(3) 0.052(3) 0.023(2) 0.0056(19) -0.004(2) 0.009(2)
C9 0.056(3) 0.047(3) 0.0243(19) -0.0026(18) 0.005(2) 0.004(2)
C10 0.035(2) 0.032(2) 0.028(2) 0.0002(17) 0.0044(18) 0.0053(18)
C11 0.065(4) 0.073(4) 0.110(5) 0.015(4) -0.007(4) -0.011(3)
C12 0.095(6) 0.199(10) 0.153(8) -0.075(7) -0.009(6) -0.026(6)
C13 0.108(6) 0.102(6) 0.140(7) 0.006(5) -0.042(5) -0.048(5)
C14 0.084(6) 0.082(6) 0.287(12) 0.029(7) -0.026(7) -0.025(4)
C15 0.101(5) 0.071(4) 0.061(4) 0.000(3) -0.011(3) 0.040(3)
C16 0.106(5) 0.052(4) 0.113(5) 0.015(4) 0.021(4) 0.033(3)
C17 0.050(3) 0.096(4) 0.049(3) 0.008(3) -0.006(3) 0.014(3)
C18 0.064(3) 0.066(4) 0.050(3) -0.012(3) 0.008(3) -0.008(3)
C19 0.058(3) 0.081(4) 0.037(2) -0.002(3) -0.003(2) -0.002(3)
C20 0.063(4) 0.078(4) 0.074(4) 0.009(3) 0.015(3) -0.014(3)
C21 0.098(5) 0.112(6) 0.078(5) -0.015(4) 0.023(4) 0.022(4)
C22 0.119(6) 0.084(4) 0.057(3) 0.022(3) 0.021(4) 0.040(4)
C23 0.116(5) 0.044(3) 0.085(4) 0.007(3) 0.026(4) 0.007(3)
C24 0.111(7) 0.243(12) 0.160(9) -0.069(8) -0.064(7) 0.000(7)

loop_
_atom_type_symbol
_atom_type_description
_atom_type_scat_dispersion_real
_atom_type_scat_dispersion_imag
_atom_type_scat_source
C C 0.0033 0.0016 'International Tables Vol C Tables 4.2.6.8 and 6.1.1.4'
H H 0.0000 0.0000 'International Tables Vol C Tables 4.2.6.8 and 6.1.1.4'
N N 0.0061 0.0033 'International Tables Vol C Tables 4.2.6.8 and 6.1.1.4'
O O 0.0106 0.0060 'International Tables Vol C Tables 4.2.6.8 and 6.1.1.4'
S S 0.1246 0.1234 'International Tables Vol C Tables 4.2.6.8 and 6.1.1.4'
V V 0.3005 0.5294 'International Tables Vol C Tables 4.2.6.8 and 6.1.1.4'
Fe Fe 0.3463 0.8444 'International Tables Vol C Tables 4.2.6.8 and 6.1.1.4'

loop_
_geom_angle_atom_site_label_1
_geom_angle_atom_site_label_2
_geom_angle_atom_site_label_3
_geom_angle
_geom_angle_site_symmetry_1
_geom_angle_site_symmetry_3
_geom_angle_publ_flag
N2 V1 N3 77.33(12) . . y
N2 V1 N1 80.10(12) . . y
N3 V1 N1 77.63(12) . . y
N2 V1 S1 88.20(9) . . y
N3 V1 S1 161.33(9) . . y
N1 V1 S1 88.41(9) . . y
N2 V1 S3 162.55(9) . . y
N3 V1 S3 88.68(10) . . y
N1 V1 S3 86.81(9) . . y
S1 V1 S3 103.02(4) . . y
N2 V1 S2 88.37(9) . . y
N3 V1 S2 88.67(9) . . y
N1 V1 S2 163.70(9) . . y
S1 V1 S2 102.81(4) . . y
S3 V1 S2 101.85(4) . . y
N2 V1 Fe1 140.77(8) . . ?
N3 V1 Fe1 140.73(9) . . ?
N1 V1 Fe1 96.98(8) . . ?
S1 V1 Fe1 52.58(3) . . ?
S3 V1 Fe1 52.06(3) . . ?
S2 V1 Fe1 99.23(3) . . ?
N2 V1 Fe2 98.55(9) . . ?
N3 V1 Fe2 140.75(9) . . ?
N1 V1 Fe2 140.84(8) . . ?
S1 V1 Fe2 52.50(3) . . ?
S3 V1 Fe2 98.89(3) . . ?
S2 V1 Fe2 52.08(3) . . ?
Fe1 V1 Fe2 59.65(2) . . ?
N2 V1 Fe3 140.27(9) . . ?
N3 V1 Fe3 99.39(9) . . ?
N1 V1 Fe3 138.60(9) . . ?
S1 V1 Fe3 99.28(3) . . ?
S3 V1 Fe3 51.80(3) . . ?
S2 V1 Fe3 51.90(3) . . ?
Fe1 V1 Fe3 59.30(2) . . ?
Fe2 V1 Fe3 59.05(2) . . ?
S3 Fe1 S1 107.33(4) . . y
S3 Fe1 S6 112.34(5) . . y
S1 Fe1 S6 108.58(5) . . y
S3 Fe1 S4 103.48(4) . . y
S1 Fe1 S4 104.33(4) . . y
S6 Fe1 S4 119.91(5) . . y
S3 Fe1 Fe2 101.39(4) . . ?
S1 Fe1 Fe2 53.18(3) . . ?
S6 Fe1 Fe2 145.76(4) . . ?
S4 Fe1 Fe2 53.87(3) . . ?
S3 Fe1 Fe3 53.10(3) . . ?
S1 Fe1 Fe3 102.14(3) . . ?
S6 Fe1 Fe3 149.09(4) . . ?
S4 Fe1 Fe3 53.04(3) . . ?
Fe2 Fe1 Fe3 59.85(2) . . ?
S3 Fe1 V1 54.64(3) . . ?
S1 Fe1 V1 54.44(3) . . ?
S6 Fe1 V1 137.83(4) . . ?
S4 Fe1 V1 102.20(4) . . ?
Fe2 Fe1 V1 60.30(2) . . ?
Fe3 Fe1 V1 61.06(2) . . ?
S2 Fe2 S1 107.17(4) . . y
S2 Fe2 S7 112.49(5) . . y
S1 Fe2 S7 109.41(5) . . y
S2 Fe2 S4 103.94(4) . . y
S1 Fe2 S4 103.99(5) . . y
S7 Fe2 S4 118.95(5) . . y
S2 Fe2 Fe3 53.33(3) . . ?
S1 Fe2 Fe3 102.33(3) . . ?
S7 Fe2 Fe3 148.15(4) . . ?
S4 Fe2 Fe3 53.07(3) . . ?
S2 Fe2 Fe1 101.63(4) . . ?
S1 Fe2 Fe1 53.16(3) . . ?
S7 Fe2 Fe1 145.54(4) . . ?
S4 Fe2 Fe1 53.54(3) . . ?
Fe3 Fe2 Fe1 60.10(2) . . ?
S2 Fe2 V1 54.76(3) . . ?
S1 Fe2 V1 54.33(3) . . ?
S7 Fe2 V1 139.25(4) . . ?
S4 Fe2 V1 101.74(4) . . ?
Fe3 Fe2 V1 61.06(2) . . ?
Fe1 Fe2 V1 60.05(2) . . ?
S8 Fe3 S3 107.95(5) . . y
S8 Fe3 S2 109.41(5) . . y
S3 Fe3 S2 106.06(4) . . y
S8 Fe3 S4 123.80(5) . . y
S3 Fe3 S4 103.75(4) . . y
S2 Fe3 S4 104.57(5) . . y
S8 Fe3 Fe2 149.67(4) . . ?
S3 Fe3 Fe2 101.21(3) . . ?
S2 Fe3 Fe2 52.94(3) . . ?
S4 Fe3 Fe2 54.12(3) . . ?
S8 Fe3 Fe1 147.87(5) . . ?
S3 Fe3 Fe1 52.67(3) . . ?
S2 Fe3 Fe1 101.27(3) . . ?
S4 Fe3 Fe1 53.76(3) . . ?
Fe2 Fe3 Fe1 60.04(2) . . ?
S8 Fe3 V1 134.58(4) . . ?
S3 Fe3 V1 53.91(3) . . ?
S2 Fe3 V1 54.15(3) . . ?
S4 Fe3 V1 101.60(3) . . ?
Fe2 Fe3 V1 59.88(2) . . ?
Fe1 Fe3 V1 59.64(2) . . ?
Fe1 S1 Fe2 73.66(4) . . y
Fe1 S1 V1 72.98(3) . . y
Fe2 S1 V1 73.18(4) . . y
Fe2 S2 Fe3 73.73(4) . . y
Fe2 S2 V1 73.16(4) . . y
Fe3 S2 V1 73.95(4) . . y
Fe1 S3 Fe3 74.23(4) . . y
Fe1 S3 V1 73.31(4) . . y
Fe3 S3 V1 74.29(4) . . y
Fe3 S4 Fe1 73.20(3) . . y
Fe3 S4 Fe2 72.80(4) . . y
Fe1 S4 Fe2 72.58(4) . . y
O2 S5 O1 116.2(2) . . ?
O2 S5 O3 114.46(19) . . ?
O1 S5 O3 115.4(2) . . ?
O2 S5 C10 102.98(18) . . ?
O1 S5 C10 102.58(18) . . ?
O3 S5 C10 102.42(18) . . ?
C11 S6 Fe1 106.4(2) . . y
C13 S7 Fe2 108.1(2) . . y
C15 S8 Fe3 114.79(18) . . y
C1 N1 N4 105.9(3) . . ?
C1 N1 V1 130.0(3) . . ?
N4 N1 V1 124.1(2) . . ?
C4 N2 N5 105.5(3) . . ?
C4 N2 V1 130.4(3) . . ?
N5 N2 V1 124.1(2) . . ?
C7 N3 N6 104.6(3) . . ?
C7 N3 V1 130.9(3) . . ?
N6 N3 V1 124.5(2) . . ?
C3 N4 N1 110.2(3) . . ?
C3 N4 C10 130.7(3) . . ?
N1 N4 C10 119.0(3) . . ?
C6 N5 N2 110.2(3) . . ?
C6 N5 C10 130.7(3) . . ?
N2 N5 C10 119.0(3) . . ?
C9 N6 N3 110.1(3) . . ?
C9 N6 C10 131.3(3) . . ?
N3 N6 C10 118.6(3) . . ?
C17 N7 C19 109.2(4) . . ?
C17 N7 C18 110.6(3) . . ?
C19 N7 C18 109.9(4) . . ?
C17 N7 C20 111.1(4) . . ?
C19 N7 C20 108.1(4) . . ?
C18 N7 C20 107.8(4) . . ?
C23 N8 C24 109.8(6) . . ?
C23 N8 C21 110.3(4) . . ?
C24 N8 C21 110.2(6) . . ?
C23 N8 C22 109.4(4) . . ?
C24 N8 C22 109.4(6) . . ?
C21 N8 C22 107.7(5) . . ?
N1 C1 C2 110.5(4) . . ?
C3 C2 C1 105.9(4) . . ?
N4 C3 C2 107.5(4) . . ?
N2 C4 C5 111.3(4) . . ?
C6 C5 C4 105.6(4) . . ?
C5 C6 N5 107.4(4) . . ?
N3 C7 C8 112.6(4) . . ?
C9 C8 C7 104.8(3) . . ?
C8 C9 N6 107.9(4) . . ?
N4 C10 N5 110.4(3) . . ?
N4 C10 N6 108.5(3) . . ?
N5 C10 N6 107.9(3) . . ?
N4 C10 S5 110.0(3) . . ?
N5 C10 S5 109.7(3) . . ?
N6 C10 S5 110.4(2) . . ?
C12 C11 S6 114.5(5) . . ?
C14 C13 S7 116.2(6) . . ?
C16 C15 S8 118.0(4) . . ?

loop_
_geom_bond_atom_site_label_1
_geom_bond_atom_site_label_2
_geom_bond_distance
_geom_bond_site_symmetry_2
_geom_bond_publ_flag
V1 N2 2.173(3) . y
V1 N3 2.173(3) . y
V1 N1 2.184(3) . y
V1 S1 2.3298(11) . y
V1 S3 2.3314(12) . y
V1 S2 2.3424(12) . y
V1 Fe1 2.7383(8) . y
V1 Fe2 2.7451(8) . y
V1 Fe3 2.7772(8) . y
Fe1 S3 2.2546(11) . y
Fe1 S1 2.2743(12) . y
Fe1 S6 2.2864(13) . y
Fe1 S4 2.2988(12) . y
Fe1 Fe2 2.7271(9) . y
Fe1 Fe3 2.7287(8) . y
Fe2 S2 2.2626(11) . y
Fe2 S1 2.2751(11) . y
Fe2 S7 2.2908(14) . y
Fe2 S4 2.3085(13) . y
Fe2 Fe3 2.7218(8) . y
Fe3 S8 2.2670(12) . y
Fe3 S3 2.2673(12) . y
Fe3 S2 2.2741(12) . y
Fe3 S4 2.2776(11) . y
S5 O2 1.428(3) . y
S5 O1 1.432(3) . y
S5 O3 1.444(3) . y
S5 C10 1.890(4) . y
S6 C11 1.813(6) . ?
S7 C13 1.798(7) . ?
S8 C15 1.775(5) . ?
N1 C1 1.320(5) . ?
N1 N4 1.362(4) . ?
N2 C4 1.319(5) . ?
N2 N5 1.364(4) . ?
N3 C7 1.326(5) . ?
N3 N6 1.366(4) . ?
N4 C3 1.345(5) . ?
N4 C10 1.458(5) . ?
N5 C6 1.356(5) . ?
N5 C10 1.468(5) . ?
N6 C9 1.365(4) . ?
N6 C10 1.471(5) . ?
N7 C17 1.490(6) . ?
N7 C19 1.494(5) . ?
N7 C18 1.501(6) . ?
N7 C20 1.502(6) . ?
N8 C23 1.479(7) . ?
N8 C24 1.483(8) . ?
N8 C21 1.489(6) . ?
N8 C22 1.511(7) . ?
C1 C2 1.383(6) . ?
C2 C3 1.355(6) . ?
C4 C5 1.386(6) . ?
C5 C6 1.355(6) . ?
C7 C8 1.381(6) . ?
C8 C9 1.358(6) . ?
C11 C12 1.473(9) . ?
C13 C14 1.458(8) . ?
C15 C16 1.422(7) . ?
